data_7105471
loop_
_publ_author_name
'Jothibasu, Ramasamy'
'Huynh, Han Vinh'

_publ_section_title
;
 Versatile coordination chemistry of indazole-derived carbenes.
;
_journal_issue 17
_journal_name_full 'Chemical communications (Cambridge, England)'
_journal_page_first 2986
_journal_page_last 2988
_journal_paper_doi 10.1039/b925977e
_journal_volume 46
_journal_year 2010
_chemical_formula_sum 'C29 H29 I2 N2 P Pd'
_chemical_formula_weight 796.71
_chemical_name_systematic
;
?
;
_space_group_IT_number 14
_symmetry_cell_setting monoclinic
_symmetry_space_group_name_Hall '-P 2yn'
_symmetry_space_group_name_H-M 'P 1 21/n 1'
_atom_sites_solution_hydrogens geom
_atom_sites_solution_primary direct
_atom_sites_solution_secondary difmap
_audit_creation_method SHELXL-97
_cell_angle_alpha 90.00
_cell_angle_beta 99.776(2)
_cell_angle_gamma 90.00
_cell_formula_units_Z 4
_cell_length_a 11.4399(10)
_cell_length_b 15.6813(14)
_cell_length_c 16.1726(14)
_cell_measurement_reflns_used 3404
_cell_measurement_temperature 223(2)
_cell_measurement_theta_max 24.27
_cell_measurement_theta_min 2.38
_cell_volume 2859.1(4)
_computing_cell_refinement 'Bruker SMART'
_computing_data_collection 'Bruker SMART'
_computing_data_reduction 'Bruker SAINT'
_computing_molecular_graphics 'Bruker SHELXTL'
_computing_publication_material 'Bruker SHELXTL'
_computing_structure_refinement 'SHELXL-97 (Sheldrick, 1997)'
_computing_structure_solution 'SHELXS-97 (Sheldrick, 1990)'
_diffrn_ambient_temperature 223(2)
_diffrn_measured_fraction_theta_full 0.997
_diffrn_measured_fraction_theta_max 0.997
_diffrn_measurement_device_type 'CCD area detector'
_diffrn_measurement_method 'phi and omega scans'
_diffrn_radiation_monochromator graphite
_diffrn_radiation_source 'fine-focus sealed tube'
_diffrn_radiation_type MoK\a
_diffrn_radiation_wavelength 0.71073
_diffrn_reflns_av_R_equivalents 0.0511
_diffrn_reflns_av_sigmaI/netI 0.0585
_diffrn_reflns_limit_h_max 14
_diffrn_reflns_limit_h_min -14
_diffrn_reflns_limit_k_max 19
_diffrn_reflns_limit_k_min -20
_diffrn_reflns_limit_l_max 21
_diffrn_reflns_limit_l_min -17
_diffrn_reflns_number 19912
_diffrn_reflns_theta_full 27.50
_diffrn_reflns_theta_max 27.50
_diffrn_reflns_theta_min 1.82
_exptl_absorpt_coefficient_mu 2.885
_exptl_absorpt_correction_T_max 0.8459
_exptl_absorpt_correction_T_min 0.5443
_exptl_absorpt_correction_type multi-scan
_exptl_absorpt_process_details 'Sadabs, (Sheldrick 2001)'
_exptl_crystal_colour Yellow
_exptl_crystal_density_diffrn 1.851
_exptl_crystal_description Block
_exptl_crystal_F_000 1536
_exptl_crystal_size_max 0.24
_exptl_crystal_size_mid 0.08
_exptl_crystal_size_min 0.06
_refine_diff_density_max 1.391
_refine_diff_density_min -1.437
_refine_diff_density_rms 0.166
_refine_ls_extinction_method none
_refine_ls_goodness_of_fit_ref 1.075
_refine_ls_hydrogen_treatment constr
_refine_ls_matrix_type full
_refine_ls_number_parameters 318
_refine_ls_number_reflns 6546
_refine_ls_number_restraints 0
_refine_ls_restrained_S_all 1.075
_refine_ls_R_factor_all 0.0652
_refine_ls_R_factor_gt 0.0521
_refine_ls_shift/su_max 0.001
_refine_ls_shift/su_mean 0.000
_refine_ls_structure_factor_coef Fsqd
_refine_ls_weighting_details 'calc w=1/[\s^2^(Fo^2^)+(0.0474P)^2^+8.8297P] where P=(Fo^2^+2Fc^2^)/3'
_refine_ls_weighting_scheme calc
_refine_ls_wR_factor_gt 0.1156
_refine_ls_wR_factor_ref 0.1216
_reflns_number_gt 5444
_reflns_number_total 6546
_reflns_threshold_expression >2sigma(I)
_cod_data_source_file b925977e.txt
_cod_data_source_block 8603
_cod_depositor_comments
;
The following automatic conversions were performed:
'_symmetry_cell_setting' value 'Monoclinic' changed to 'monoclinic'
according to '/home/saulius/struct/CIF-dictionaries/cif_core.dic'
dictionary named 'cif_core.dic' version 2.4.1 from
2010-06-29.

'_exptl_absorpt_correction_type' value 'Multi-scan' changed
to 'multi-scan' according to
'/home/saulius/struct/CIF-dictionaries/cif_core.dic' dictionary named
'cif_core.dic' version 2.4.1 from 2010-06-29.

Automatic conversion script
Id: cif_fix_enum 1527 2010-12-29 10:47:43Z saulius 
;
_cod_original_sg_symbol_H-M P2(1)/n
_cod_database_code 7105471

loop_
_symmetry_equiv_pos_as_xyz
'x, y, z'
'-x+1/2, y+1/2, -z+1/2'
'-x, -y, -z'
'x-1/2, -y-1/2, z-1/2'

loop_
_atom_site_label
_atom_site_type_symbol
_atom_site_fract_x
_atom_site_fract_y
_atom_site_fract_z
_atom_site_U_iso_or_equiv
_atom_site_adp_type
_atom_site_occupancy
_atom_site_symmetry_multiplicity
_atom_site_calc_flag
_atom_site_refinement_flags
_atom_site_disorder_assembly
_atom_site_disorder_group
Pd1 Pd 0.15320(4) 0.18404(3) 0.67758(3) 0.01740(11) Uani 1 1 d . . .
I1 I 0.16953(4) 0.09252(3) 0.81530(3) 0.03485(13) Uani 1 1 d . . .
I2 I 0.33567(4) 0.10486(3) 0.63054(3) 0.03652(13) Uani 1 1 d . . .
P1 P 0.12123(12) 0.26394(9) 0.55800(9) 0.0176(3) Uani 1 1 d . . .
N1 N 0.0297(4) 0.3122(3) 0.7648(3) 0.0241(11) Uani 1 1 d . . .
N2 N -0.0798(4) 0.3406(3) 0.7805(3) 0.0296(12) Uani 1 1 d . . .
C1 C 0.0184(5) 0.2428(4) 0.7171(3) 0.0203(11) Uani 1 1 d . . .
C2 C -0.1049(5) 0.2247(4) 0.6993(4) 0.0253(13) Uani 1 1 d . . .
C3 C -0.1723(6) 0.1631(5) 0.6500(5) 0.0375(16) Uani 1 1 d . . .
H3 H -0.1354 0.1200 0.6233 0.045 Uiso 1 1 calc R . .
C4 C -0.2932(7) 0.1670(5) 0.6413(6) 0.051(2) Uani 1 1 d . . .
H4 H -0.3398 0.1262 0.6082 0.061 Uiso 1 1 calc R . .
C5 C -0.3482(6) 0.2311(6) 0.6811(6) 0.052(2) Uani 1 1 d . . .
H5 H -0.4315 0.2319 0.6742 0.062 Uiso 1 1 calc R . .
C6 C -0.2860(6) 0.2919(5) 0.7291(5) 0.0414(18) Uani 1 1 d . . .
H6 H -0.3246 0.3348 0.7548 0.050 Uiso 1 1 calc R . .
C7 C -0.1623(5) 0.2884(4) 0.7392(4) 0.0292(14) Uani 1 1 d . . .
C8 C 0.1400(6) 0.3536(4) 0.8053(4) 0.0315(14) Uani 1 1 d . . .
H8A H 0.1336 0.4152 0.7950 0.038 Uiso 1 1 calc R . .
H8B H 0.2060 0.3323 0.7796 0.038 Uiso 1 1 calc R . .
C9 C 0.1674(7) 0.3380(5) 0.8989(4) 0.0433(18) Uani 1 1 d . . .
H9A H 0.1086 0.3665 0.9259 0.065 Uiso 1 1 calc R . .
H9B H 0.2455 0.3604 0.9211 0.065 Uiso 1 1 calc R . .
H9C H 0.1657 0.2773 0.9098 0.065 Uiso 1 1 calc R . .
C10 C -0.1017(6) 0.4247(4) 0.8158(5) 0.0370(16) Uani 1 1 d . . .
H10A H -0.1634 0.4542 0.7767 0.044 Uiso 1 1 calc R . .
H10B H -0.0290 0.4588 0.8209 0.044 Uiso 1 1 calc R . .
C11 C -0.1393(9) 0.4195(5) 0.8995(6) 0.062(3) Uani 1 1 d . . .
H11A H -0.2133 0.3883 0.8944 0.093 Uiso 1 1 calc R . .
H11B H -0.1502 0.4766 0.9200 0.093 Uiso 1 1 calc R . .
H11C H -0.0787 0.3903 0.9386 0.093 Uiso 1 1 calc R . .
C1A C 0.0233(5) 0.3552(4) 0.5641(3) 0.0211(12) Uani 1 1 d . . .
C2A C 0.0693(6) 0.4308(4) 0.6014(4) 0.0282(13) Uani 1 1 d . . .
H2A H 0.1519 0.4377 0.6156 0.034 Uiso 1 1 calc R . .
C3A C -0.0051(7) 0.4959(4) 0.6179(5) 0.0428(18) Uani 1 1 d . . .
H3A H 0.0265 0.5459 0.6450 0.051 Uiso 1 1 calc R . .
C4A C -0.1248(7) 0.4869(5) 0.5945(5) 0.047(2) Uani 1 1 d . . .
H4A H -0.1754 0.5314 0.6049 0.057 Uiso 1 1 calc R . .
C5A C -0.1727(6) 0.4133(5) 0.5558(4) 0.0416(19) Uani 1 1 d . . .
H5A H -0.2552 0.4082 0.5393 0.050 Uiso 1 1 calc R . .
C6A C -0.0991(5) 0.3477(4) 0.5415(4) 0.0287(13) Uani 1 1 d . . .
H6A H -0.1318 0.2972 0.5162 0.034 Uiso 1 1 calc R . .
C1B C 0.0497(5) 0.2054(4) 0.4661(4) 0.0201(11) Uani 1 1 d . . .
C2B C -0.0028(5) 0.2485(4) 0.3940(4) 0.0268(13) Uani 1 1 d . . .
H2B H -0.0046 0.3084 0.3935 0.032 Uiso 1 1 calc R . .
C3B C -0.0523(5) 0.2036(4) 0.3230(4) 0.0288(14) Uani 1 1 d . . .
H3B H -0.0877 0.2329 0.2744 0.035 Uiso 1 1 calc R . .
C4B C -0.0496(6) 0.1152(4) 0.3237(4) 0.0320(15) Uani 1 1 d . . .
H4B H -0.0833 0.0846 0.2755 0.038 Uiso 1 1 calc R . .
C5B C 0.0015(6) 0.0724(4) 0.3938(4) 0.0337(15) Uani 1 1 d . . .
H5B H 0.0028 0.0125 0.3937 0.040 Uiso 1 1 calc R . .
C6B C 0.0515(5) 0.1163(4) 0.4650(4) 0.0267(13) Uani 1 1 d . . .
H6B H 0.0869 0.0862 0.5130 0.032 Uiso 1 1 calc R . .
C1C C 0.2556(5) 0.3100(4) 0.5289(4) 0.0207(11) Uani 1 1 d . . .
C2C C 0.2799(5) 0.3070(4) 0.4469(4) 0.0260(13) Uani 1 1 d . . .
H2C H 0.2268 0.2798 0.4043 0.031 Uiso 1 1 calc R . .
C3C C 0.3822(6) 0.3443(4) 0.4287(4) 0.0319(15) Uani 1 1 d . . .
H3C H 0.3987 0.3417 0.3738 0.038 Uiso 1 1 calc R . .
C4C C 0.4598(6) 0.3850(4) 0.4904(4) 0.0345(15) Uani 1 1 d . . .
H4C H 0.5279 0.4116 0.4771 0.041 Uiso 1 1 calc R . .
C5C C 0.4380(6) 0.3868(4) 0.5720(5) 0.0353(16) Uani 1 1 d . . .
H5C H 0.4921 0.4136 0.6143 0.042 Uiso 1 1 calc R . .
C6C C 0.3361(5) 0.3490(4) 0.5911(4) 0.0280(13) Uani 1 1 d . . .
H6C H 0.3217 0.3500 0.6466 0.034 Uiso 1 1 calc R . .

loop_
_atom_site_aniso_label
_atom_site_aniso_U_11
_atom_site_aniso_U_22
_atom_site_aniso_U_33
_atom_site_aniso_U_23
_atom_site_aniso_U_13
_atom_site_aniso_U_12
Pd1 0.0164(2) 0.0197(2) 0.0158(2) 0.00244(16) 0.00212(16) 0.00330(16)
I1 0.0475(3) 0.0344(2) 0.0243(2) 0.01198(17) 0.01077(19) 0.0131(2)
I2 0.0332(2) 0.0397(3) 0.0383(3) 0.00457(19) 0.0107(2) 0.01201(19)
P1 0.0173(7) 0.0195(7) 0.0157(7) 0.0030(5) 0.0017(5) 0.0009(6)
N1 0.026(3) 0.026(3) 0.021(2) 0.000(2) 0.009(2) 0.007(2)
N2 0.025(3) 0.032(3) 0.035(3) 0.000(2) 0.013(2) 0.008(2)
C1 0.021(3) 0.024(3) 0.017(3) 0.004(2) 0.008(2) 0.004(2)
C2 0.021(3) 0.035(3) 0.021(3) 0.007(2) 0.006(2) 0.005(3)
C3 0.032(3) 0.039(4) 0.042(4) -0.002(3) 0.004(3) -0.004(3)
C4 0.035(4) 0.048(5) 0.068(6) -0.004(4) 0.005(4) -0.009(4)
C5 0.024(3) 0.061(6) 0.072(6) 0.003(5) 0.013(4) 0.000(4)
C6 0.027(3) 0.048(5) 0.053(5) 0.004(4) 0.015(3) 0.008(3)
C7 0.025(3) 0.034(4) 0.030(3) 0.005(3) 0.010(3) 0.002(3)
C8 0.029(3) 0.035(4) 0.031(3) -0.007(3) 0.004(3) -0.002(3)
C9 0.045(4) 0.050(5) 0.032(4) -0.010(3) -0.002(3) 0.004(4)
C10 0.037(4) 0.027(4) 0.050(4) -0.002(3) 0.017(3) 0.005(3)
C11 0.093(7) 0.045(5) 0.057(6) -0.012(4) 0.041(5) 0.006(5)
C1A 0.025(3) 0.022(3) 0.017(3) 0.006(2) 0.005(2) 0.008(2)
C2A 0.037(3) 0.022(3) 0.025(3) 0.004(2) 0.005(3) 0.002(3)
C3A 0.065(5) 0.022(3) 0.043(4) 0.009(3) 0.014(4) 0.008(3)
C4A 0.063(5) 0.046(5) 0.037(4) 0.015(3) 0.019(4) 0.033(4)
C5A 0.032(4) 0.063(5) 0.031(4) 0.014(4) 0.008(3) 0.025(4)
C6A 0.025(3) 0.034(4) 0.027(3) 0.004(3) 0.005(3) 0.004(3)
C1B 0.014(2) 0.025(3) 0.021(3) -0.001(2) 0.002(2) -0.004(2)
C2B 0.027(3) 0.024(3) 0.028(3) 0.001(2) 0.004(3) -0.003(3)
C3B 0.024(3) 0.042(4) 0.018(3) 0.001(3) -0.004(2) -0.003(3)
C4B 0.033(3) 0.036(4) 0.026(3) -0.008(3) 0.000(3) -0.012(3)
C5B 0.041(4) 0.024(3) 0.035(4) -0.003(3) 0.004(3) 0.003(3)
C6B 0.028(3) 0.025(3) 0.027(3) 0.004(2) 0.002(3) -0.002(3)
C1C 0.019(3) 0.019(3) 0.024(3) 0.005(2) 0.004(2) 0.003(2)
C2C 0.027(3) 0.027(3) 0.024(3) -0.004(2) 0.005(3) -0.003(3)
C3C 0.033(3) 0.036(4) 0.031(3) 0.002(3) 0.021(3) -0.001(3)
C4C 0.023(3) 0.043(4) 0.039(4) 0.001(3) 0.010(3) -0.008(3)
C5C 0.020(3) 0.044(4) 0.040(4) -0.004(3) 0.000(3) -0.004(3)
C6C 0.024(3) 0.036(4) 0.024(3) 0.003(3) 0.002(2) -0.004(3)

loop_
_atom_type_symbol
_atom_type_description
_atom_type_scat_dispersion_real
_atom_type_scat_dispersion_imag
_atom_type_scat_source
C C 0.0033 0.0016 'International Tables Vol C Tables 4.2.6.8 and 6.1.1.4'
H H 0.0000 0.0000 'International Tables Vol C Tables 4.2.6.8 and 6.1.1.4'
N N 0.0061 0.0033 'International Tables Vol C Tables 4.2.6.8 and 6.1.1.4'
P P 0.1023 0.0942 'International Tables Vol C Tables 4.2.6.8 and 6.1.1.4'
Pd Pd -0.9988 1.0072 'International Tables Vol C Tables 4.2.6.8 and 6.1.1.4'
I I -0.4742 1.8119 'International Tables Vol C Tables 4.2.6.8 and 6.1.1.4'

loop_
_geom_angle_atom_site_label_1
_geom_angle_atom_site_label_2
_geom_angle_atom_site_label_3
_geom_angle
_geom_angle_site_symmetry_1
_geom_angle_site_symmetry_3
_geom_angle_publ_flag
C1 Pd1 P1 89.82(16) . . ?
C1 Pd1 I1 85.87(16) . . ?
P1 Pd1 I1 174.89(4) . . ?
C1 Pd1 I2 178.00(16) . . ?
P1 Pd1 I2 91.99(4) . . ?
I1 Pd1 I2 92.368(19) . . ?
C1B P1 C1C 105.7(3) . . ?
C1B P1 C1A 104.1(3) . . ?
C1C P1 C1A 104.7(3) . . ?
C1B P1 Pd1 113.60(19) . . ?
C1C P1 Pd1 114.43(18) . . ?
C1A P1 Pd1 113.29(18) . . ?
C1 N1 N2 111.4(5) . . ?
C1 N1 C8 127.8(5) . . ?
N2 N1 C8 120.6(5) . . ?
C7 N2 N1 107.1(5) . . ?
C7 N2 C10 126.0(5) . . ?
N1 N2 C10 124.9(5) . . ?
N1 C1 C2 106.1(5) . . ?
N1 C1 Pd1 124.1(4) . . ?
C2 C1 Pd1 129.7(4) . . ?
C3 C2 C7 119.7(6) . . ?
C3 C2 C1 133.4(6) . . ?
C7 C2 C1 106.8(6) . . ?
C4 C3 C2 118.6(7) . . ?
C3 C4 C5 120.7(8) . . ?
C6 C5 C4 122.4(7) . . ?
C5 C6 C7 117.6(7) . . ?
N2 C7 C6 130.4(6) . . ?
N2 C7 C2 108.6(5) . . ?
C6 C7 C2 120.9(6) . . ?
N1 C8 C9 113.0(6) . . ?
N2 C10 C11 113.3(6) . . ?
C6A C1A C2A 118.4(5) . . ?
C6A C1A P1 121.2(5) . . ?
C2A C1A P1 119.9(5) . . ?
C3A C2A C1A 120.8(6) . . ?
C4A C3A C2A 119.4(7) . . ?
C3A C4A C5A 121.0(7) . . ?
C6A C5A C4A 119.7(7) . . ?
C5A C6A C1A 120.7(7) . . ?
C2B C1B C6B 118.7(5) . . ?
C2B C1B P1 120.6(4) . . ?
C6B C1B P1 120.6(4) . . ?
C3B C2B C1B 120.3(6) . . ?
C2B C3B C4B 119.8(6) . . ?
C5B C4B C3B 120.4(6) . . ?
C4B C5B C6B 120.5(6) . . ?
C5B C6B C1B 120.3(6) . . ?
C6C C1C C2C 119.1(5) . . ?
C6C C1C P1 118.2(4) . . ?
C2C C1C P1 122.7(4) . . ?
C3C C2C C1C 119.9(6) . . ?
C4C C3C C2C 120.5(6) . . ?
C3C C4C C5C 120.2(6) . . ?
C4C C5C C6C 119.8(6) . . ?
C1C C6C C5C 120.4(6) . . ?

loop_
_geom_bond_atom_site_label_1
_geom_bond_atom_site_label_2
_geom_bond_distance
_geom_bond_site_symmetry_2
_geom_bond_publ_flag
Pd1 C1 1.993(5) . ?
Pd1 P1 2.2812(14) . ?
Pd1 I1 2.6294(6) . ?
Pd1 I2 2.6490(6) . ?
P1 C1B 1.819(6) . ?
P1 C1C 1.830(6) . ?
P1 C1A 1.831(6) . ?
N1 C1 1.329(7) . ?
N1 N2 1.393(7) . ?
N1 C8 1.470(8) . ?
N2 C7 1.338(8) . ?
N2 C10 1.475(8) . ?
C1 C2 1.420(8) . ?
C2 C3 1.397(9) . ?
C2 C7 1.411(9) . ?
C3 C4 1.367(10) . ?
C4 C5 1.400(11) . ?
C5 C6 1.353(11) . ?
C6 C7 1.398(9) . ?
C8 C9 1.514(9) . ?
C10 C11 1.492(11) . ?
C1A C6A 1.391(8) . ?
C1A C2A 1.392(8) . ?
C2A C3A 1.384(9) . ?
C3A C4A 1.365(11) . ?
C4A C5A 1.380(11) . ?
C5A C6A 1.374(9) . ?
C1B C2B 1.393(8) . ?
C1B C6B 1.396(8) . ?
C2B C3B 1.384(8) . ?
C3B C4B 1.386(9) . ?
C4B C5B 1.361(9) . ?
C5B C6B 1.379(9) . ?
C1C C6C 1.386(8) . ?
C1C C2C 1.402(8) . ?
C2C C3C 1.383(8) . ?
C3C C4C 1.375(9) . ?
C4C C5C 1.383(10) . ?
C5C C6C 1.389(9) . ?
